data_4306039
loop_
_publ_author_name
'Xiao-Dan Zheng'
'Long Jiang'
'Xiao-Long Feng'
'Tong-Bu Lu'

_publ_section_title
;
The Supramolecular Isomerism Based on Argentophilic Interactions: The
Construction of Helical Chains with Defined Right-Handed and Left-Handed
Helicity
;
_journal_name_full 'Inorganic Chemistry'
_journal_page_first 10858
_journal_page_last 10865
_journal_paper_doi 10.1021/ic8009578
_journal_volume 47
_journal_year 2008
_chemical_formula_sum 'C59 H108 Ag3 Cl3 N20.5 Ni3 O12'
_chemical_formula_weight 1902.67
_chemical_name_systematic
; 
 ? 
;
_space_group_IT_number 2
_symmetry_cell_setting triclinic
_symmetry_space_group_name_Hall '-P 1'
_symmetry_space_group_name_H-M 'P -1'
_atom_sites_solution_hydrogens geom
_atom_sites_solution_primary direct
_atom_sites_solution_secondary difmap
_audit_creation_method SHELXL-97
_cell_angle_alpha 94.159(2)
_cell_angle_beta 106.730(2)
_cell_angle_gamma 118.455(2)
_cell_formula_units_Z 2
_cell_length_a 15.910(2)
_cell_length_b 16.4740(10)
_cell_length_c 20.024(2)
_cell_measurement_reflns_used 4456
_cell_measurement_temperature 123(2)
_cell_measurement_theta_max 27.41
_cell_measurement_theta_min 3.24
_cell_volume 4279.7(7)
_computing_cell_refinement 'Bruker FRAMBO'
_computing_data_collection 'Bruker FRAMBO'
_computing_data_reduction 'Bruker SAINT'
_computing_molecular_graphics 'Bruker SHELXTL'
_computing_publication_material 'Bruker SHELXTL'
_computing_structure_refinement 'SHELXL-97 (Sheldrick, 1997)'
_computing_structure_solution 'SHELXS-97 (Sheldrick, 1990)'
_diffrn_ambient_temperature 123(2)
_diffrn_measured_fraction_theta_full 0.97
_diffrn_measured_fraction_theta_max 0.97
_diffrn_measurement_device_type 'multiwire proportional'
_diffrn_measurement_method 'phi and omega scans'
_diffrn_radiation_monochromator graphite
_diffrn_radiation_source 'fine-focus sealed tube'
_diffrn_radiation_type MoK\a
_diffrn_radiation_wavelength 0.71073
_diffrn_reflns_av_R_equivalents 0.0382
_diffrn_reflns_av_sigmaI/netI 0.0832
_diffrn_reflns_limit_h_max 16
_diffrn_reflns_limit_h_min -19
_diffrn_reflns_limit_k_max 20
_diffrn_reflns_limit_k_min -20
_diffrn_reflns_limit_l_max 24
_diffrn_reflns_limit_l_min -24
_diffrn_reflns_number 29475
_diffrn_reflns_theta_full 26.00
_diffrn_reflns_theta_max 26.00
_diffrn_reflns_theta_min 2.96
_diffrn_standards_decay_% 0
_diffrn_standards_interval_count 0
_diffrn_standards_interval_time 0
_diffrn_standards_number 0
_exptl_absorpt_coefficient_mu 1.475
_exptl_absorpt_correction_T_max 0.7185
_exptl_absorpt_correction_T_min 0.5899
_exptl_absorpt_correction_type multi-scan
_exptl_absorpt_process_details 'SADABS (Sheldrick, 1996)'
_exptl_crystal_colour purple
_exptl_crystal_density_diffrn 1.482
_exptl_crystal_density_method 'not measured'
_exptl_crystal_description block
_exptl_crystal_F_000 1970
_exptl_crystal_size_max 0.40
_exptl_crystal_size_mid 0.37
_exptl_crystal_size_min 0.24
_refine_diff_density_max 1.169
_refine_diff_density_min -2.103
_refine_diff_density_rms 0.122
_refine_ls_extinction_method none
_refine_ls_goodness_of_fit_ref 0.955
_refine_ls_hydrogen_treatment constr
_refine_ls_matrix_type full
_refine_ls_number_parameters 1133
_refine_ls_number_reflns 15979
_refine_ls_number_restraints 0
_refine_ls_restrained_S_all 0.990
_refine_ls_R_factor_all 0.0932
_refine_ls_R_factor_gt 0.0588
_refine_ls_shift/su_max 0.001
_refine_ls_shift/su_mean 0.000
_refine_ls_structure_factor_coef Fsqd
_refine_ls_weighting_details 'calc w=1/[\s^2^(Fo^2^)+(0.0926P)^2^+0.0000P] where P=(Fo^2^+2Fc^2^)/3'
_refine_ls_weighting_scheme calc
_refine_ls_wR_factor_gt 0.1433
_refine_ls_wR_factor_ref 0.1555
_reflns_number_gt 9983
_reflns_number_total 15979
_reflns_threshold_expression >2sigma(I)
_cod_data_source_file ic8009578_si_002_6.cif
_cod_data_source_block 4
_cod_depositor_comments
;
The following automatic conversions were performed:
'_symmetry_cell_setting' value 'Triclinic' changed to 'triclinic'
according to '/home/saulius/struct/CIF-dictionaries/cif_core.dic'
dictionary named 'cif_core.dic' version 2.4.1 from 2010-06-29.

Automatic conversion script
Id: cif_fix_enum 1527 2010-12-29 10:47:43Z saulius 
;
_cod_database_code 4306039

loop_
_symmetry_equiv_pos_as_xyz
'x, y, z'
'-x, -y, -z'

loop_
_atom_site_label
_atom_site_type_symbol
_atom_site_fract_x
_atom_site_fract_y
_atom_site_fract_z
_atom_site_U_iso_or_equiv
_atom_site_adp_type
_atom_site_occupancy
_atom_site_symmetry_multiplicity
_atom_site_calc_flag
_atom_site_refinement_flags
_atom_site_disorder_assembly
_atom_site_disorder_group
Cl1B Cl 0.6635(11) 0.9675(10) 0.0949(7) 0.034(3) Uani 0.10 1 d PDU . .
O2B O 0.7463(17) 1.0283(19) 0.1619(11) 0.040(4) Uani 0.10 1 d PDU . .
O1B O 0.709(2) 0.957(2) 0.0437(14) 0.044(4) Uani 0.10 1 d PDU . .
O3B O 0.602(2) 0.8744(14) 0.1059(17) 0.040(4) Uani 0.10 1 d PDU . .
O4B O 0.599(2) 1.006(2) 0.0708(18) 0.044(4) Uani 0.10 1 d PDU . .
Cl1 Cl 0.6170(6) 0.8636(6) 0.1603(4) 0.0243(17) Uani 0.20 1 d PDU . .
O1 O 0.6353(12) 0.8176(11) 0.2176(8) 0.030(3) Uani 0.20 1 d PDU . .
O2 O 0.7108(9) 0.9248(11) 0.1412(9) 0.027(3) Uani 0.20 1 d PDU . .
O3 O 0.5691(12) 0.9237(10) 0.1699(8) 0.032(3) Uani 0.20 1 d PDU . .
O4 O 0.5366(10) 0.7758(8) 0.0979(8) 0.030(3) Uani 0.20 1 d PDU . .
Cl1' Cl 0.6024(6) 0.8514(6) 0.1362(5) 0.0247(18) Uani 0.20 1 d PDU . .
O1' O 0.6926(9) 0.9181(11) 0.1179(8) 0.020(3) Uani 0.20 1 d PDU . .
O2' O 0.5874(12) 0.9025(11) 0.1939(7) 0.033(3) Uani 0.20 1 d PDU . .
O4' O 0.6422(13) 0.7898(12) 0.1639(9) 0.039(3) Uani 0.20 1 d PDU . .
O3' O 0.5037(8) 0.7949(10) 0.0693(6) 0.033(3) Uani 0.20 1 d PDU . .
Cl1A Cl 0.6638(4) 0.9535(4) 0.1112(3) 0.064 Uani 0.50 1 d PDU . .
O2A O 0.6703(8) 1.0188(7) 0.1682(4) 0.072 Uani 0.50 1 d PDU . .
O1A O 0.7671(6) 0.9813(7) 0.1179(6) 0.073 Uani 0.50 1 d PDU . .
O3A O 0.6161(9) 0.8598(6) 0.1282(7) 0.062 Uani 0.50 1 d PDU . .
O4A O 0.6059(8) 0.9476(8) 0.0424(4) 0.075 Uani 0.50 1 d PDU . .
Ag3 Ag 1.06105(4) 1.50678(4) 0.31647(3) 0.04883(16) Uani 1 1 d U . .
Ni3 Ni 1.36657(5) 1.61404(5) 0.23234(4) 0.03173(18) Uani 1 1 d U . .
Ag2 Ag 1.19055(4) 1.24401(3) 0.18580(3) 0.04014(14) Uani 1 1 d U . .
Ag1 Ag 0.82729(5) 1.07716(4) 0.25746(3) 0.05500(17) Uani 1 1 d U . .
Ni2 Ni 0.99265(5) 0.89570(5) 0.19276(4) 0.02694(17) Uani 1 1 d U . .
Ni1 Ni 0.70008(5) 1.29805(5) 0.32062(4) 0.02705(17) Uani 1 1 d U . .
N8 N 1.0280(3) 0.8257(3) 0.1219(2) 0.0289(10) Uani 1 1 d U . .
H8D H 0.9995 0.7624 0.1243 0.035 Uiso 1 1 calc R . .
N3 N 0.6976(4) 1.2278(4) 0.4087(3) 0.0366(11) Uani 1 1 d U . .
H3A H 0.7239 1.1895 0.4017 0.044 Uiso 1 1 calc R . .
N2 N 0.6995(4) 1.4072(3) 0.3826(2) 0.0334(11) Uani 1 1 d U . .
H2C H 0.6331 1.3833 0.3821 0.040 Uiso 1 1 calc R . .
N4 N 0.5403(4) 1.1957(4) 0.2754(3) 0.0376(12) Uani 1 1 d U . .
H4D H 0.5054 1.2229 0.2873 0.045 Uiso 1 1 calc R . .
Cl3 Cl 0.58416(15) 0.68137(18) 0.65488(10) 0.0647(6) Uani 1 1 d U . .
N16 N 1.2920(4) 1.4685(4) 0.2073(3) 0.0358(11) Uani 1 1 d U . .
N17 N 1.2678(4) 1.5993(4) 0.2846(3) 0.0411(12) Uani 1 1 d U . .
N6 N 0.9358(3) 0.7895(3) 0.2479(2) 0.0307(10) Uani 1 1 d U . .
H6A H 0.9493 0.7429 0.2349 0.037 Uiso 1 1 calc R . .
N5 N 0.8365(4) 0.8226(4) 0.1166(3) 0.0367(12) Uani 1 1 d U . .
H5C H 0.8088 0.8576 0.1286 0.044 Uiso 1 1 calc R . .
N7 N 1.1460(4) 0.9434(3) 0.2661(2) 0.0312(11) Uani 1 1 d U . .
H7D H 1.1870 1.0047 0.2621 0.037 Uiso 1 1 calc R . .
N1 N 0.6792(4) 1.3681(4) 0.2354(3) 0.0367(11) Uani 1 1 d U . .
H1C H 0.7439 1.4040 0.2330 0.044 Uiso 1 1 calc R . .
N14 N 0.9465(4) 0.9703(4) 0.2463(3) 0.0431(13) Uani 1 1 d U . .
N11 N 1.4881(4) 1.6091(4) 0.3112(3) 0.0426(13) Uani 1 1 d U . .
H11A H 1.4611 1.5460 0.3140 0.051 Uiso 1 1 calc R . .
N13 N 0.7244(4) 1.1992(4) 0.2744(3) 0.0391(12) Uani 1 1 d U . .
N18 N 0.8565(4) 1.3912(4) 0.3466(3) 0.0423(13) Uani 1 1 d U . .
N15 N 1.0651(4) 1.0187(4) 0.1587(3) 0.0405(12) Uani 1 1 d U . .
C27 C 0.9790(5) 0.8216(5) 0.3279(3) 0.0366(14) Uani 1 1 d U . .
H27 H 0.9702 0.8757 0.3420 0.044 Uiso 1 1 calc R . .
C51 C 1.1141(5) 1.0997(5) 0.1646(3) 0.0410(15) Uani 1 1 d U . .
C17 C 1.1766(5) 0.8835(5) 0.2316(3) 0.0409(15) Uani 1 1 d U . .
H17A H 1.2523 0.9142 0.2516 0.049 Uiso 1 1 calc R . .
H17B H 1.1461 0.8201 0.2422 0.049 Uiso 1 1 calc R . .
N9 N 1.2707(4) 1.6429(4) 0.1485(3) 0.0419(12) Uani 1 1 d U . .
H9C H 1.2138 1.6281 0.1608 0.050 Uiso 1 1 calc R . .
C36 C 1.4295(6) 1.5343(6) 0.0419(4) 0.0547(18) Uani 1 1 d U . .
H36A H 1.4604 1.4987 0.0633 0.082 Uiso 1 1 calc R . .
H36B H 1.4835 1.5961 0.0404 0.082 Uiso 1 1 calc R . .
H36C H 1.3804 1.4979 -0.0072 0.082 Uiso 1 1 calc R . .
N12 N 1.4416(4) 1.6088(4) 0.1614(3) 0.0399(12) Uani 1 1 d U . .
H12D H 1.4825 1.6709 0.1588 0.048 Uiso 1 1 calc R . .
C30 C 1.1703(5) 0.9518(5) 0.3454(3) 0.0388(14) Uani 1 1 d U . .
C19 C 0.9887(5) 0.8271(5) 0.0448(3) 0.0395(14) Uani 1 1 d U . .
H19 H 1.0118 0.8948 0.0431 0.047 Uiso 1 1 calc R . .
C18 C 1.1407(5) 0.8719(5) 0.1523(3) 0.0401(14) Uani 1 1 d U . .
H18A H 1.1729 0.9351 0.1416 0.048 Uiso 1 1 calc R . .
H18B H 1.1617 0.8325 0.1300 0.048 Uiso 1 1 calc R . .
C26 C 0.8237(5) 0.7473(5) 0.2187(3) 0.0451(16) Uani 1 1 d U . .
H26A H 0.8063 0.7902 0.2404 0.054 Uiso 1 1 calc R . .
H26B H 0.7899 0.6857 0.2314 0.054 Uiso 1 1 calc R . .
C29 C 1.0955(5) 0.8579(4) 0.3577(3) 0.0368(14) Uani 1 1 d U . .
H29A H 1.1169 0.8641 0.4103 0.044 Uiso 1 1 calc R . .
H29B H 1.1045 0.8076 0.3367 0.044 Uiso 1 1 calc R . .
C32 C 1.2800(5) 0.9736(5) 0.3842(4) 0.0486(17) Uani 1 1 d U . .
H32A H 1.3281 1.0260 0.3693 0.073 Uiso 1 1 calc R . .
H32B H 1.2831 0.9167 0.3717 0.073 Uiso 1 1 calc R . .
H32C H 1.2987 0.9919 0.4364 0.073 Uiso 1 1 calc R . .
C5 C 0.7381(6) 1.3657(5) 0.4988(4) 0.0492(17) Uani 1 1 d U . .
H5A H 0.6633 1.3364 0.4872 0.059 Uiso 1 1 calc R . .
H5B H 0.7725 1.3963 0.5511 0.059 Uiso 1 1 calc R . .
C3 C 0.7712(6) 1.4438(5) 0.4594(4) 0.0486(17) Uani 1 1 d U . .
H3 H 0.8421 1.4643 0.4611 0.058 Uiso 1 1 calc R . .
C14 C 0.6080(5) 1.3128(5) 0.1594(3) 0.0439(15) Uani 1 1 d U . .
C9 C 0.5877(5) 1.1614(5) 0.3927(4) 0.0482(16) Uani 1 1 d U . .
H9A H 0.5592 1.1958 0.4116 0.058 Uiso 1 1 calc R . .
H9B H 0.5794 1.1097 0.4174 0.058 Uiso 1 1 calc R . .
C22 C 0.8125(5) 0.8107(5) 0.0384(4) 0.0471(16) Uani 1 1 d U . .
C6 C 0.7582(5) 1.2848(5) 0.4847(3) 0.0430(15) Uani 1 1 d U . .
C23 C 0.8432(6) 0.9087(5) 0.0224(4) 0.0494(17) Uani 1 1 d U . .
H23A H 0.9163 0.9538 0.0503 0.074 Uiso 1 1 calc R . .
H23B H 0.8022 0.9317 0.0357 0.074 Uiso 1 1 calc R . .
H23C H 0.8305 0.9029 -0.0291 0.074 Uiso 1 1 calc R . .
C10 C 0.5293(5) 1.1194(5) 0.3142(4) 0.0468(16) Uani 1 1 d U . .
H10A H 0.4557 1.0755 0.3054 0.056 Uiso 1 1 calc R . .
H10B H 0.5551 1.0821 0.2956 0.056 Uiso 1 1 calc R . .
C1 C 0.6577(6) 1.4377(5) 0.2639(3) 0.0455(16) Uani 1 1 d U . .
H1A H 0.5837 1.4061 0.2561 0.055 Uiso 1 1 calc R . .
H1B H 0.6741 1.4888 0.2378 0.055 Uiso 1 1 calc R . .
C2 C 0.7208(6) 1.4808(5) 0.3432(4) 0.0474(16) Uani 1 1 d U . .
H2A H 0.7948 1.5157 0.3506 0.057 Uiso 1 1 calc R . .
H2B H 0.7048 1.5269 0.3618 0.057 Uiso 1 1 calc R . .
C21 C 0.8713(5) 0.7697(5) 0.0139(3) 0.0429(15) Uani 1 1 d U . .
H21A H 0.8486 0.7067 0.0251 0.052 Uiso 1 1 calc R . .
H21B H 0.8489 0.7582 -0.0391 0.052 Uiso 1 1 calc R . .
C15 C 0.6588(6) 1.2707(6) 0.1279(4) 0.0520(17) Uani 1 1 d U . .
H15A H 0.6681 1.2268 0.1553 0.078 Uiso 1 1 calc R . .
H15B H 0.7259 1.3221 0.1304 0.078 Uiso 1 1 calc R . .
H15C H 0.6152 1.2360 0.0775 0.078 Uiso 1 1 calc R . .
C31 C 1.1638(6) 1.0350(5) 0.3761(4) 0.0500(17) Uani 1 1 d U . .
H31A H 1.0956 1.0246 0.3504 0.075 Uiso 1 1 calc R . .
H31B H 1.2165 1.0942 0.3703 0.075 Uiso 1 1 calc R . .
H31C H 1.1752 1.0397 0.4273 0.075 Uiso 1 1 calc R . .
C13 C 0.5027(5) 1.2355(5) 0.1580(4) 0.0471(16) Uani 1 1 d U . .
H13A H 0.4569 1.2043 0.1069 0.057 Uiso 1 1 calc R . .
H13B H 0.4740 1.2680 0.1788 0.057 Uiso 1 1 calc R . .
C49 C 0.7581(5) 1.1534(5) 0.2663(4) 0.0463(16) Uani 1 1 d U . .
C25 C 0.7841(5) 0.7313(5) 0.1378(4) 0.0473(16) Uani 1 1 d U . .
H25A H 0.7965 0.6842 0.1158 0.057 Uiso 1 1 calc R . .
H25B H 0.7091 0.7050 0.1196 0.057 Uiso 1 1 calc R . .
C53 C 1.1943(5) 1.5693(5) 0.2965(3) 0.0436(15) Uani 1 1 d U . .
C46 C 1.5359(6) 1.6682(6) 0.3871(4) 0.060(2) Uani 1 1 d U . .
C50 C 0.9079(6) 1.0106(5) 0.2554(4) 0.0527(18) Uani 1 1 d U . .
N10 N 1.4476(4) 1.7636(4) 0.2761(4) 0.0565(16) Uani 1 1 d U . .
H10C H 1.5039 1.7913 0.2619 0.068 Uiso 1 1 calc R . .
C28 C 0.9269(6) 0.7440(5) 0.3644(4) 0.0517(17) Uani 1 1 d U . .
H28A H 0.9326 0.6892 0.3500 0.078 Uiso 1 1 calc R . .
H28B H 0.8542 0.7239 0.3499 0.078 Uiso 1 1 calc R . .
H28C H 0.9605 0.7690 0.4168 0.078 Uiso 1 1 calc R . .
C35 C 1.3734(5) 1.5503(5) 0.0873(3) 0.0457(16) Uani 1 1 d U . .
H35 H 1.3231 1.4862 0.0910 0.055 Uiso 1 1 calc R . .
C20 C 1.0306(6) 0.7899(6) -0.0019(4) 0.0561(18) Uani 1 1 d U . .
H20A H 1.0020 0.7215 -0.0060 0.084 Uiso 1 1 calc R . .
H20B H 1.1058 0.8237 0.0205 0.084 Uiso 1 1 calc R . .
H20C H 1.0109 0.8007 -0.0500 0.084 Uiso 1 1 calc R . .
C54 C 0.9311(5) 1.4342(5) 0.3399(4) 0.0455(16) Uani 1 1 d U . .
C34 C 1.5114(5) 1.5764(5) 0.1994(3) 0.0445(16) Uani 1 1 d U . .
H34A H 1.4709 1.5071 0.1954 0.053 Uiso 1 1 calc R . .
H34B H 1.5625 1.5880 0.1767 0.053 Uiso 1 1 calc R . .
C11 C 0.4958(5) 1.1563(6) 0.1966(4) 0.0529(17) Uani 1 1 d U . .
H11 H 0.5350 1.1296 0.1829 0.063 Uiso 1 1 calc R . .
O10 O 0.5231(5) 0.7061(5) 0.6067(4) 0.0911(19) Uani 1 1 d U . .
C37 C 1.3106(6) 1.5914(6) 0.0466(4) 0.0554(18) Uani 1 1 d U . .
H37A H 1.3597 1.6585 0.0491 0.067 Uiso 1 1 calc R . .
H37B H 1.2776 1.5563 -0.0047 0.067 Uiso 1 1 calc R . .
O12 O 0.6697(6) 0.6934(6) 0.6388(4) 0.103(2) Uani 1 1 d U . .
C52 C 1.2554(5) 1.3880(5) 0.1997(3) 0.0397(14) Uani 1 1 d U . .
C24 C 0.6993(6) 0.7435(6) -0.0053(4) 0.060(2) Uani 1 1 d U . .
H24A H 0.6593 0.7655 0.0107 0.090 Uiso 1 1 calc R . .
H24B H 0.6787 0.6793 0.0014 0.090 Uiso 1 1 calc R . .
H24C H 0.6866 0.7422 -0.0564 0.090 Uiso 1 1 calc R . .
C38 C 1.2263(6) 1.5903(5) 0.0706(4) 0.0489(17) Uani 1 1 d U . .
C16 C 0.5908(6) 1.3755(6) 0.1120(4) 0.0586(19) Uani 1 1 d U . .
H16A H 0.6570 1.4330 0.1201 0.088 Uiso 1 1 calc R . .
H16B H 0.5455 1.3935 0.1239 0.088 Uiso 1 1 calc R . .
H16C H 0.5590 1.3403 0.0613 0.088 Uiso 1 1 calc R . .
C4 C 0.7739(7) 1.5286(6) 0.5009(4) 0.067(2) Uani 1 1 d U . .
H4A H 0.7037 1.5111 0.4955 0.101 Uiso 1 1 calc R . .
H4B H 0.8042 1.5840 0.4813 0.101 Uiso 1 1 calc R . .
H4C H 0.8154 1.5443 0.5520 0.101 Uiso 1 1 calc R . .
C8 C 0.7284(7) 1.2212(6) 0.5374(4) 0.061(2) Uani 1 1 d U . .
H8A H 0.7388 1.1680 0.5281 0.092 Uiso 1 1 calc R . .
H8B H 0.6560 1.1962 0.5301 0.092 Uiso 1 1 calc R . .
H8C H 0.7716 1.2592 0.5871 0.092 Uiso 1 1 calc R . .
C42 C 1.3742(6) 1.7941(6) 0.2382(5) 0.064(2) Uani 1 1 d U . .
H42A H 1.3205 1.7769 0.2591 0.077 Uiso 1 1 calc R . .
H42B H 1.4120 1.8641 0.2449 0.077 Uiso 1 1 calc R . .
C33 C 1.5645(5) 1.6289(6) 0.2757(4) 0.0528(18) Uani 1 1 d U . .
H33A H 1.6047 1.6982 0.2795 0.063 Uiso 1 1 calc R . .
H33B H 1.6128 1.6094 0.3006 0.063 Uiso 1 1 calc R . .
C7 C 0.8702(5) 1.3217(5) 0.4979(4) 0.0527(18) Uani 1 1 d U . .
H7A H 0.8941 1.3698 0.4708 0.079 Uiso 1 1 calc R . .
H7B H 0.8779 1.2689 0.4821 0.079 Uiso 1 1 calc R . .
H7C H 0.9110 1.3506 0.5494 0.079 Uiso 1 1 calc R . .
C39 C 1.1420(6) 1.4888(6) 0.0627(4) 0.0572(19) Uani 1 1 d U . .
H39A H 1.0842 1.4896 0.0704 0.086 Uiso 1 1 calc R . .
H39B H 1.1691 1.4613 0.0985 0.086 Uiso 1 1 calc R . .
H39C H 1.1183 1.4502 0.0143 0.086 Uiso 1 1 calc R . .
C41 C 1.3257(6) 1.7458(5) 0.1600(4) 0.0592(19) Uani 1 1 d U . .
H41A H 1.2774 1.7654 0.1353 0.071 Uiso 1 1 calc R . .
H41B H 1.3795 1.7658 0.1389 0.071 Uiso 1 1 calc R . .
C43 C 1.4840(6) 1.7951(6) 0.3509(5) 0.064(2) Uani 1 1 d U . .
H43 H 1.4244 1.7583 0.3659 0.077 Uiso 1 1 calc R . .
C40 C 1.1796(7) 1.6350(7) 0.0213(4) 0.068(2) Uani 1 1 d U . .
H40A H 1.2315 1.7020 0.0285 0.102 Uiso 1 1 calc R . .
H40B H 1.1217 1.6312 0.0321 0.102 Uiso 1 1 calc R . .
H40C H 1.1551 1.6009 -0.0289 0.102 Uiso 1 1 calc R . .
C12 C 0.3835(7) 1.0789(7) 0.1710(5) 0.082(3) Uani 1 1 d U . .
H12A H 0.3454 1.1039 0.1864 0.124 Uiso 1 1 calc R . .
H12B H 0.3768 1.0250 0.1917 0.124 Uiso 1 1 calc R . .
H12C H 0.3557 1.0575 0.1184 0.124 Uiso 1 1 calc R . .
C48 C 1.6331(7) 1.6665(8) 0.4299(5) 0.083(3) Uani 1 1 d U . .
H48A H 1.6580 1.6984 0.4807 0.124 Uiso 1 1 calc R . .
H48B H 1.6868 1.6996 0.4103 0.124 Uiso 1 1 calc R . .
H48C H 1.6158 1.6002 0.4257 0.124 Uiso 1 1 calc R . .
O9 O 0.5191(6) 0.5857(6) 0.6595(5) 0.119(3) Uani 1 1 d U . .
C47 C 1.4567(7) 1.6201(7) 0.4218(5) 0.072(2) Uani 1 1 d U . .
H47A H 1.3934 1.6182 0.3950 0.109 Uiso 1 1 calc R . .
H47B H 1.4842 1.6562 0.4718 0.109 Uiso 1 1 calc R . .
H47C H 1.4418 1.5549 0.4210 0.109 Uiso 1 1 calc R . .
C44 C 1.5251(9) 1.9008(8) 0.3795(6) 0.099(3) Uani 1 1 d U . .
H44A H 1.4714 1.9148 0.3580 0.098 Uiso 1 1 calc R . .
H44B H 1.5849 1.9398 0.3670 0.098 Uiso 1 1 calc R . .
H44C H 1.5453 1.9156 0.4320 0.098 Uiso 1 1 calc R . .
C45 C 1.5669(7) 1.7710(7) 0.3885(5) 0.079(3) Uani 1 1 d U . .
H45A H 1.6201 1.7967 0.3669 0.094 Uiso 1 1 calc R . .
H45B H 1.6002 1.8068 0.4397 0.094 Uiso 1 1 calc R . .
O11 O 0.6191(6) 0.7397(6) 0.7236(4) 0.115(2) Uani 1 1 d U . .
C57 C 0.9012(8) 0.7878(8) 0.5849(6) 0.087(3) Uani 1 1 d U . .
N20 N 0.9100(8) 0.8202(8) 0.5389(6) 0.106(3) Uani 1 1 d U . .
C58 C 0.8861(9) 0.7473(9) 0.6431(6) 0.103(3) Uani 1 1 d U . .
Cl2 Cl 0.0761(6) 0.4290(6) 0.8270(4) 0.0467(8) Uani 0.320(6) 1 d PDU A 1
O5 O 0.0879(16) 0.3958(14) 0.8908(8) 0.088(9) Uani 0.320(6) 1 d PDU A 1
O6 O -0.0134(12) 0.3513(11) 0.7680(8) 0.057(6) Uani 0.320(6) 1 d PDU A 1
O7 O 0.1641(12) 0.4640(17) 0.8085(13) 0.183(14) Uani 0.320(6) 1 d PDU A 1
O8 O 0.0501(15) 0.5025(10) 0.8359(10) 0.053(6) Uani 0.320(6) 1 d PDU A 1
Cl2' Cl 0.0317(3) 0.4126(2) 0.82709(17) 0.0467(8) Uani 0.680(6) 1 d PDU A 2
O5' O 0.1089(7) 0.3959(7) 0.8732(5) 0.077(3) Uani 0.680(6) 1 d PDU A 2
O6' O 0.0020(7) 0.3650(7) 0.7539(4) 0.065(3) Uani 0.680(6) 1 d PDU A 2
O7' O 0.0799(9) 0.5137(5) 0.8334(7) 0.107(6) Uani 0.680(6) 1 d PDU A 2
O8' O -0.0541(6) 0.3744(8) 0.8490(5) 0.112(4) Uani 0.680(6) 1 d PDU A 2
N21 N 0.9086(17) 0.2941(17) 0.1505(12) 0.084(5) Uani 0.35 1 d PDU B 1
C59 C 0.955(2) 0.265(2) 0.1790(15) 0.089(5) Uani 0.35 1 d PDU B 1
C60 C 1.026(2) 0.234(2) 0.2147(16) 0.094(5) Uani 0.35 1 d PDU B 1
N21' N 0.859(3) 0.201(3) 0.123(2) 0.066(8) Uani 0.15 1 d PDU C 2
C60' C 0.708(4) 0.101(4) 0.001(2) 0.067(8) Uani 0.15 1 d PDU C 2
C59' C 0.790(3) 0.160(4) 0.073(2) 0.068(8) Uani 0.15 1 d PDU C 2
C56 C 0.8585(8) -0.0412(8) 0.4109(6) 0.069(2) Uani 0.80 1 d PDU D 1
C55 C 0.8185(9) 0.0209(8) 0.4275(6) 0.060(2) Uani 0.80 1 d PDU D 1
N19 N 0.7871(7) 0.0659(6) 0.4359(5) 0.068(2) Uani 0.80 1 d PDU D 1
C56' C 0.841(3) 0.004(5) 0.426(3) 0.082(7) Uani 0.20 1 d PDU E 2
C55' C 0.931(2) -0.006(3) 0.4587(16) 0.081(6) Uani 0.20 1 d PDU E 2
N19' N 1.0000 0.0000 0.5000 0.079(6) Uani 0.40 2 d SPDU . 2

loop_
_atom_site_aniso_label
_atom_site_aniso_U_11
_atom_site_aniso_U_22
_atom_site_aniso_U_33
_atom_site_aniso_U_23
_atom_site_aniso_U_13
_atom_site_aniso_U_12
Cl1B 0.036(4) 0.031(4) 0.036(4) 0.005(3) 0.009(3) 0.022(3)
O2B 0.038(5) 0.040(5) 0.039(5) 0.009(3) 0.014(3) 0.019(3)
O1B 0.043(5) 0.045(6) 0.045(5) 0.008(3) 0.017(4) 0.022(3)
O3B 0.039(5) 0.039(5) 0.040(5) 0.009(4) 0.012(3) 0.021(3)
O4B 0.044(5) 0.042(5) 0.048(6) 0.008(3) 0.013(3) 0.027(4)
Cl1 0.019(3) 0.025(3) 0.025(3) 0.006(2) 0.017(2) 0.0039(19)
O1 0.028(4) 0.029(4) 0.031(3) 0.010(3) 0.011(2) 0.012(3)
O2 0.025(3) 0.027(4) 0.025(4) 0.008(3) 0.015(3) 0.009(2)
O3 0.029(4) 0.033(4) 0.034(4) 0.007(2) 0.012(3) 0.016(3)
O4 0.027(4) 0.029(3) 0.030(3) 0.005(2) 0.010(3) 0.012(2)
Cl1' 0.018(3) 0.025(3) 0.031(3) 0.007(2) 0.021(2) 0.005(2)
O1' 0.015(3) 0.021(4) 0.022(4) 0.007(3) 0.009(3) 0.007(2)
O2' 0.032(4) 0.035(4) 0.033(4) 0.007(2) 0.018(3) 0.014(3)
O4' 0.038(4) 0.035(4) 0.041(4) 0.012(3) 0.014(2) 0.017(3)
O3' 0.030(3) 0.031(4) 0.033(3) 0.008(3) 0.012(2) 0.012(3)
Cl1A 0.064 0.064 0.064 0.016 0.023 0.033
O2A 0.072 0.072 0.072 0.018 0.026 0.037
O1A 0.073 0.073 0.073 0.018 0.027 0.038
O3A 0.062 0.062 0.062 0.015 0.023 0.032
O4A 0.075 0.075 0.075 0.019 0.028 0.039
Ag3 0.0250(3) 0.0692(4) 0.0449(3) 0.0141(3) 0.0153(2) 0.0177(3)
Ni3 0.0269(4) 0.0253(4) 0.0454(4) 0.0072(3) 0.0181(3) 0.0130(3)
Ag2 0.0473(3) 0.0270(3) 0.0412(3) 0.0150(2) 0.0147(2) 0.0157(2)
Ag1 0.0764(4) 0.0608(4) 0.0564(3) 0.0146(3) 0.0248(3) 0.0564(4)
Ni2 0.0299(4) 0.0250(4) 0.0321(4) 0.0107(3) 0.0119(3) 0.0181(3)
Ni1 0.0233(4) 0.0303(4) 0.0347(4) 0.0137(3) 0.0130(3) 0.0171(3)
N8 0.031(2) 0.029(2) 0.032(2) 0.0094(19) 0.0100(19) 0.020(2)
N3 0.042(3) 0.035(3) 0.039(3) 0.012(2) 0.016(2) 0.025(2)
N2 0.037(2) 0.036(3) 0.037(2) 0.015(2) 0.012(2) 0.026(2)
N4 0.031(2) 0.044(3) 0.037(3) 0.014(2) 0.015(2) 0.017(2)
Cl3 0.0498(10) 0.1088(17) 0.0592(11) 0.0253(11) 0.0248(9) 0.0554(12)
N16 0.043(3) 0.028(3) 0.033(2) 0.009(2) 0.013(2) 0.016(2)
N17 0.030(3) 0.050(3) 0.039(3) 0.005(2) 0.013(2) 0.018(2)
N6 0.028(2) 0.033(2) 0.034(2) 0.0084(19) 0.0125(19) 0.018(2)
N5 0.037(3) 0.039(3) 0.039(3) 0.012(2) 0.010(2) 0.025(2)
N7 0.032(2) 0.028(2) 0.034(2) 0.0102(19) 0.0117(19) 0.016(2)
N1 0.037(2) 0.042(3) 0.040(3) 0.020(2) 0.016(2) 0.024(2)
N14 0.052(3) 0.042(3) 0.049(3) 0.015(2) 0.020(2) 0.033(2)
N11 0.034(2) 0.050(3) 0.046(3) 0.003(2) 0.014(2) 0.026(2)
N13 0.043(3) 0.042(3) 0.045(3) 0.013(2) 0.019(2) 0.029(2)
N18 0.032(3) 0.048(3) 0.053(3) 0.013(2) 0.019(2) 0.023(2)
N15 0.046(3) 0.037(3) 0.041(3) 0.015(2) 0.017(2) 0.022(2)
C27 0.039(3) 0.038(3) 0.036(3) 0.014(2) 0.019(2) 0.018(2)
C51 0.050(3) 0.040(3) 0.035(3) 0.016(2) 0.014(2) 0.025(3)
C17 0.035(3) 0.045(3) 0.047(3) 0.013(3) 0.015(2) 0.023(3)
N9 0.040(3) 0.042(3) 0.053(3) 0.016(2) 0.022(2) 0.025(2)
C36 0.065(4) 0.065(4) 0.060(4) 0.023(3) 0.035(3) 0.045(3)
N12 0.043(3) 0.037(3) 0.058(3) 0.022(2) 0.027(2) 0.028(2)
C30 0.041(3) 0.037(3) 0.034(3) 0.007(2) 0.010(2) 0.019(3)
C19 0.046(3) 0.044(3) 0.031(3) 0.009(2) 0.013(2) 0.025(3)
C18 0.038(3) 0.049(3) 0.041(3) 0.012(2) 0.015(2) 0.027(3)
C26 0.032(3) 0.050(3) 0.050(3) 0.019(3) 0.017(2) 0.017(3)
C29 0.044(3) 0.036(3) 0.030(3) 0.013(2) 0.011(2) 0.021(3)
C32 0.041(3) 0.047(3) 0.046(3) 0.018(3) 0.010(3) 0.017(3)
C5 0.057(3) 0.057(4) 0.042(3) 0.011(3) 0.012(3) 0.039(3)
C3 0.056(3) 0.044(3) 0.049(3) 0.009(3) 0.009(3) 0.034(3)
C14 0.046(3) 0.058(4) 0.036(3) 0.018(3) 0.018(2) 0.032(3)
C9 0.054(3) 0.046(3) 0.053(3) 0.027(3) 0.026(3) 0.026(3)
C22 0.041(3) 0.053(3) 0.046(3) 0.017(3) 0.009(2) 0.028(3)
C6 0.050(3) 0.046(3) 0.038(3) 0.012(2) 0.012(2) 0.031(3)
C23 0.052(3) 0.053(3) 0.051(3) 0.023(3) 0.011(3) 0.036(3)
C10 0.042(3) 0.043(3) 0.053(3) 0.018(3) 0.023(3) 0.016(3)
C1 0.057(3) 0.047(3) 0.047(3) 0.024(3) 0.022(3) 0.035(3)
C2 0.056(3) 0.038(3) 0.056(3) 0.014(3) 0.022(3) 0.030(3)
C21 0.047(3) 0.048(3) 0.036(3) 0.011(2) 0.010(2) 0.030(3)
C15 0.061(4) 0.059(4) 0.043(3) 0.016(3) 0.025(3) 0.032(3)
C31 0.058(4) 0.041(3) 0.040(3) 0.012(3) 0.015(3) 0.019(3)
C13 0.039(3) 0.055(4) 0.042(3) 0.013(3) 0.009(2) 0.024(3)
C49 0.053(3) 0.046(3) 0.048(3) 0.012(3) 0.018(3) 0.031(3)
C25 0.035(3) 0.045(3) 0.053(3) 0.018(3) 0.011(3) 0.016(3)
C53 0.034(3) 0.055(4) 0.038(3) 0.010(3) 0.013(2) 0.020(3)
C46 0.050(3) 0.071(4) 0.061(4) 0.004(3) 0.012(3) 0.040(3)
C50 0.060(4) 0.050(3) 0.059(4) 0.015(3) 0.022(3) 0.037(3)
N10 0.041(3) 0.047(3) 0.082(4) 0.002(3) 0.018(3) 0.027(3)
C28 0.050(3) 0.055(4) 0.049(3) 0.019(3) 0.022(3) 0.023(3)
C35 0.057(3) 0.050(3) 0.046(3) 0.019(3) 0.028(3) 0.033(3)
C20 0.061(4) 0.065(4) 0.049(3) 0.010(3) 0.020(3) 0.039(3)
C54 0.036(3) 0.051(3) 0.049(3) 0.010(3) 0.017(3) 0.022(3)
C34 0.044(3) 0.051(3) 0.056(3) 0.018(3) 0.023(3) 0.034(3)
C11 0.044(3) 0.059(4) 0.048(3) 0.011(3) 0.017(3) 0.022(3)
O10 0.079(3) 0.117(4) 0.092(4) 0.033(3) 0.021(3) 0.067(3)
C37 0.069(4) 0.057(4) 0.058(4) 0.021(3) 0.032(3) 0.040(3)
O12 0.090(4) 0.132(4) 0.117(4) 0.040(3) 0.053(3) 0.070(3)
C52 0.042(3) 0.034(3) 0.037(3) 0.012(2) 0.014(2) 0.016(3)
C24 0.047(3) 0.068(4) 0.058(4) 0.015(3) 0.006(3) 0.032(3)
C38 0.058(3) 0.059(4) 0.049(3) 0.019(3) 0.024(3) 0.041(3)
C16 0.068(4) 0.064(4) 0.051(3) 0.027(3) 0.019(3) 0.040(3)
C4 0.083(4) 0.056(4) 0.065(4) 0.008(3) 0.016(3) 0.045(3)
C8 0.075(4) 0.066(4) 0.053(4) 0.021(3) 0.020(3) 0.046(3)
C42 0.058(4) 0.050(4) 0.093(4) 0.011(3) 0.022(3) 0.039(3)
C33 0.041(3) 0.058(4) 0.070(4) 0.015(3) 0.022(3) 0.032(3)
C7 0.051(3) 0.058(4) 0.055(3) 0.012(3) 0.006(3) 0.040(3)
C39 0.060(4) 0.068(4) 0.049(3) 0.008(3) 0.019(3) 0.038(3)
C41 0.064(4) 0.050(4) 0.081(4) 0.022(3) 0.031(3) 0.040(3)
C43 0.056(4) 0.056(4) 0.078(4) -0.004(3) 0.018(3) 0.034(3)
C40 0.074(4) 0.082(4) 0.067(4) 0.027(3) 0.026(3) 0.054(3)
C12 0.069(4) 0.083(5) 0.074(4) 0.019(4) 0.025(3) 0.025(3)
C48 0.076(4) 0.096(5) 0.079(4) 0.004(3) 0.020(3) 0.055(4)
O9 0.106(4) 0.114(5) 0.141(5) 0.040(4) 0.045(3) 0.060(4)
C47 0.066(4) 0.091(5) 0.065(4) 0.008(3) 0.020(3) 0.048(4)
C44 0.097(5) 0.085(5) 0.111(5) 0.004(4) 0.027(4) 0.055(4)
C45 0.062(4) 0.082(5) 0.089(5) -0.003(3) 0.019(3) 0.043(4)
O11 0.102(4) 0.123(5) 0.116(4) 0.010(3) 0.019(3) 0.072(4)
C57 0.082(5) 0.081(5) 0.090(5) 0.009(4) 0.032(4) 0.039(4)
N20 0.105(5) 0.100(5) 0.106(5) 0.013(4) 0.037(4) 0.051(4)
C58 0.102(5) 0.098(5) 0.105(5) 0.016(4) 0.046(4) 0.046(4)
Cl2 0.066(2) 0.0435(14) 0.0500(11) 0.0182(10) 0.0240(16) 0.0402(18)
O5 0.092(9) 0.087(9) 0.087(9) 0.027(4) 0.031(5) 0.048(6)
O6 0.058(7) 0.054(7) 0.059(7) 0.012(4) 0.021(4) 0.031(5)
O7 0.183(14) 0.182(14) 0.183(15) 0.048(5) 0.066(6) 0.094(8)
O8 0.060(6) 0.044(6) 0.057(7) 0.014(4) 0.012(4) 0.033(4)
Cl2' 0.066(2) 0.0435(14) 0.0500(11) 0.0182(10) 0.0240(16) 0.0402(18)
O5' 0.083(4) 0.074(4) 0.081(4) 0.024(3) 0.025(3) 0.049(3)
O6' 0.077(5) 0.056(4) 0.060(4) 0.019(3) 0.023(3) 0.035(3)
O7' 0.117(6) 0.095(6) 0.104(6) 0.035(3) 0.035(4) 0.053(4)
O8' 0.113(5) 0.120(5) 0.108(5) 0.029(3) 0.043(3) 0.063(4)
N21 0.084(6) 0.087(6) 0.086(6) 0.018(4) 0.035(3) 0.045(4)
C59 0.089(6) 0.090(6) 0.087(6) 0.023(3) 0.034(3) 0.046(4)
C60 0.093(6) 0.094(6) 0.095(6) 0.024(4) 0.032(3) 0.050(4)
N21' 0.066(9) 0.068(9) 0.065(8) 0.015(4) 0.028(4) 0.033(5)
C60' 0.067(9) 0.067(9) 0.068(9) 0.015(4) 0.026(4) 0.035(5)
C59' 0.067(9) 0.069(9) 0.068(8) 0.016(4) 0.027(4) 0.035(5)
C56 0.067(4) 0.069(4) 0.070(4) 0.014(3) 0.032(3) 0.033(3)
C55 0.060(3) 0.063(3) 0.059(3) 0.018(3) 0.028(3) 0.028(3)
N19 0.068(3) 0.068(3) 0.068(3) 0.013(3) 0.030(3) 0.032(3)
C56' 0.082(8) 0.082(8) 0.081(8) 0.021(4) 0.031(4) 0.042(5)
C55' 0.081(7) 0.081(7) 0.080(7) 0.020(3) 0.032(4) 0.041(4)
N19' 0.079(7) 0.080(7) 0.079(7) 0.018(3) 0.033(4) 0.041(4)

loop_
_atom_type_symbol
_atom_type_description
_atom_type_scat_dispersion_real
_atom_type_scat_dispersion_imag
_atom_type_scat_source
C C 0.0033 0.0016 'International Tables Vol C Tables 4.2.6.8 and 6.1.1.4'
H H 0.0000 0.0000 'International Tables Vol C Tables 4.2.6.8 and 6.1.1.4'
N N 0.0061 0.0033 'International Tables Vol C Tables 4.2.6.8 and 6.1.1.4'
O O 0.0106 0.0060 'International Tables Vol C Tables 4.2.6.8 and 6.1.1.4'
Ni Ni 0.3393 1.1124 'International Tables Vol C Tables 4.2.6.8 and 6.1.1.4'
Ag Ag -0.8971 1.1015 'International Tables Vol C Tables 4.2.6.8 and 6.1.1.4'
Cl Cl 0.1484 0.1585 'International Tables Vol C Tables 4.2.6.8 and 6.1.1.4'

loop_
_geom_angle_atom_site_label_1
_geom_angle_atom_site_label_2
_geom_angle_atom_site_label_3
_geom_angle
_geom_angle_site_symmetry_1
_geom_angle_site_symmetry_3
_geom_angle_publ_flag
O2B Cl1B O4B 110.3(10) . . ?
O2B Cl1B O3B 108.8(9) . . ?
O4B Cl1B O3B 108.7(9) . . ?
O2B Cl1B O1B 107.7(9) . . ?
O4B Cl1B O1B 113(2) . . ?
O3B Cl1B O1B 108.1(8) . . ?
O1 Cl1 O2 114.8(7) . . ?
O1 Cl1 O4 100.2(11) . . ?
O2 Cl1 O4 110.0(7) . . ?
O1 Cl1 O3 116.4(7) . . ?
O2 Cl1 O3 107.4(7) . . ?
O4 Cl1 O3 107.6(7) . . ?
O4' Cl1' O1' 97.2(12) . . ?
O4' Cl1' O2' 112.1(8) . . ?
O1' Cl1' O2' 112.2(7) . . ?
O4' Cl1' O3' 111.5(7) . . ?
O1' Cl1' O3' 112.0(7) . . ?
O2' Cl1' O3' 111.2(7) . . ?
O4A Cl1A O1A 111.5(7) . . ?
O4A Cl1A O2A 114.5(6) . . ?
O1A Cl1A O2A 107.8(6) . . ?
O4A Cl1A O3A 109.9(6) . . ?
O1A Cl1A O3A 108.2(6) . . ?
O2A Cl1A O3A 104.7(6) . . ?
C53 Ag3 C54 174.2(3) . . ?
N16 Ni3 N17 86.0(2) . . ?
N16 Ni3 N12 86.6(2) . . ?
N17 Ni3 N12 168.7(2) . . ?
N16 Ni3 N10 170.6(2) . . ?
N17 Ni3 N10 88.4(2) . . ?
N12 Ni3 N10 100.0(2) . . ?
N16 Ni3 N11 85.3(2) . . ?
N17 Ni3 N11 103.4(2) . . ?
N12 Ni3 N11 84.41(19) . . ?
N10 Ni3 N11 88.7(2) . . ?
N16 Ni3 N9 103.4(2) . . ?
N17 Ni3 N9 85.7(2) . . ?
N12 Ni3 N9 87.76(19) . . ?
N10 Ni3 N9 83.6(2) . . ?
N11 Ni3 N9 167.9(2) . . ?
C51 Ag2 C52 174.5(2) . . ?
C50 Ag1 C49 175.0(3) . . ?
N14 Ni2 N15 85.4(2) . . ?
N14 Ni2 N6 87.81(19) . . ?
N15 Ni2 N6 168.6(2) . . ?
N14 Ni2 N8 169.92(18) . . ?
N15 Ni2 N8 88.65(19) . . ?
N6 Ni2 N8 99.33(18) . . ?
N14 Ni2 N5 84.6(2) . . ?
N15 Ni2 N5 103.19(19) . . ?
N6 Ni2 N5 85.25(18) . . ?
N8 Ni2 N5 88.84(18) . . ?
N14 Ni2 N7 103.4(2) . . ?
N15 Ni2 N7 84.48(19) . . ?
N6 Ni2 N7 88.21(17) . . ?
N8 Ni2 N7 84.05(17) . . ?
N5 Ni2 N7 169.44(18) . . ?
N13 Ni1 N18 84.7(2) . . ?
N13 Ni1 N2 170.07(19) . . ?
N18 Ni1 N2 87.9(2) . . ?
N13 Ni1 N4 88.1(2) . . ?
N18 Ni1 N4 169.6(2) . . ?
N2 Ni1 N4 100.1(2) . . ?
N13 Ni1 N1 101.91(19) . . ?
N18 Ni1 N1 85.6(2) . . ?
N2 Ni1 N1 83.96(18) . . ?
N4 Ni1 N1 88.64(19) . . ?
N13 Ni1 N3 85.63(19) . . ?
N18 Ni1 N3 102.3(2) . . ?
N2 Ni1 N3 89.61(18) . . ?
N4 Ni1 N3 84.55(19) . . ?
N1 Ni1 N3 169.69(18) . . ?
C18 N8 C19 112.7(5) . . ?
C18 N8 Ni2 105.1(4) . . ?
C19 N8 Ni2 114.8(3) . . ?
C18 N8 H8D 108.0 . . ?
C19 N8 H8D 108.0 . . ?
Ni2 N8 H8D 108.0 . . ?
C9 N3 C6 114.9(5) . . ?
C9 N3 Ni1 104.1(3) . . ?
C6 N3 Ni1 120.5(4) . . ?
C9 N3 H3A 105.4 . . ?
C6 N3 H3A 105.4 . . ?
Ni1 N3 H3A 105.4 . . ?
C2 N2 C3 112.9(5) . . ?
C2 N2 Ni1 104.7(4) . . ?
C3 N2 Ni1 115.3(3) . . ?
C2 N2 H2C 107.9 . . ?
C3 N2 H2C 107.9 . . ?
Ni1 N2 H2C 107.9 . . ?
C11 N4 C10 111.1(5) . . ?
C11 N4 Ni1 116.5(4) . . ?
C10 N4 Ni1 103.4(4) . . ?
C11 N4 H4D 108.5 . . ?
C10 N4 H4D 108.5 . . ?
Ni1 N4 H4D 108.5 . . ?
O10 Cl3 O11 107.0(4) . . ?
O10 Cl3 O12 113.7(4) . . ?
O11 Cl3 O12 109.2(5) . . ?
O10 Cl3 O9 108.2(5) . . ?
O11 Cl3 O9 104.9(5) . . ?
O12 Cl3 O9 113.1(5) . . ?
C52 N16 Ni3 173.7(5) . . ?
C53 N17 Ni3 160.0(5) . . ?
C26 N6 C27 111.9(4) . . ?
C26 N6 Ni2 104.8(3) . . ?
C27 N6 Ni2 116.2(4) . . ?
C26 N6 H6A 107.9 . . ?
C27 N6 H6A 107.9 . . ?
Ni2 N6 H6A 107.9 . . ?
C22 N5 C25 114.0(5) . . ?
C22 N5 Ni2 121.7(4) . . ?
C25 N5 Ni2 104.1(3) . . ?
C22 N5 H5C 105.2 . . ?
C25 N5 H5C 105.2 . . ?
Ni2 N5 H5C 105.2 . . ?
C17 N7 C30 114.2(4) . . ?
C17 N7 Ni2 104.1(3) . . ?
C30 N7 Ni2 121.5(4) . . ?
C17 N7 H7D 105.2 . . ?
C30 N7 H7D 105.2 . . ?
Ni2 N7 H7D 105.2 . . ?
C1 N1 C14 112.8(5) . . ?
C1 N1 Ni1 104.9(4) . . ?
C14 N1 Ni1 121.9(4) . . ?
C1 N1 H1C 105.3 . . ?
C14 N1 H1C 105.3 . . ?
Ni1 N1 H1C 105.3 . . ?
C50 N14 Ni2 159.9(5) . . ?
C33 N11 C46 113.1(5) . . ?
C33 N11 Ni3 103.4(4) . . ?
C46 N11 Ni3 120.3(4) . . ?
C33 N11 H11A 106.4 . . ?
C46 N11 H11A 106.4 . . ?
Ni3 N11 H11A 106.4 . . ?
C49 N13 Ni1 161.7(5) . . ?
C54 N18 Ni1 160.1(6) . . ?
C51 N15 Ni2 156.2(5) . . ?
N6 C27 C28 113.6(5) . . ?
N6 C27 C29 110.8(5) . . ?
C28 C27 C29 107.8(5) . . ?
N6 C27 H27 108.1 . . ?
C28 C27 H27 108.1 . . ?
C29 C27 H27 108.1 . . ?
N15 C51 Ag2 171.3(6) . . ?
C18 C17 N7 110.2(5) . . ?
C18 C17 H17A 109.6 . . ?
N7 C17 H17A 109.6 . . ?
C18 C17 H17B 109.6 . . ?
N7 C17 H17B 109.6 . . ?
H17A C17 H17B 108.1 . . ?
C41 N9 C38 113.4(5) . . ?
C41 N9 Ni3 105.5(4) . . ?
C38 N9 Ni3 122.1(4) . . ?
C41 N9 H9C 104.8 . . ?
C38 N9 H9C 104.8 . . ?
Ni3 N9 H9C 104.8 . . ?
C35 C36 H36A 109.5 . . ?
C35 C36 H36B 109.5 . . ?
H36A C36 H36B 109.5 . . ?
C35 C36 H36C 109.5 . . ?
H36A C36 H36C 109.5 . . ?
H36B C36 H36C 109.5 . . ?
C35 N12 C34 113.4(5) . . ?
C35 N12 Ni3 115.7(4) . . ?
C34 N12 Ni3 104.3(4) . . ?
C35 N12 H12D 107.7 . . ?
C34 N12 H12D 107.7 . . ?
Ni3 N12 H12D 107.7 . . ?
N7 C30 C31 107.7(5) . . ?
N7 C30 C29 109.6(5) . . ?
C31 C30 C29 112.3(5) . . ?
N7 C30 C32 111.5(5) . . ?
C31 C30 C32 107.7(6) . . ?
C29 C30 C32 108.0(5) . . ?
N8 C19 C21 110.4(5) . . ?
N8 C19 C20 112.5(5) . . ?
C21 C19 C20 110.1(5) . . ?
N8 C19 H19 107.9 . . ?
C21 C19 H19 107.9 . . ?
C20 C19 H19 107.9 . . ?
N8 C18 C17 110.0(5) . . ?
N8 C18 H18A 109.7 . . ?
C17 C18 H18A 109.7 . . ?
N8 C18 H18B 109.7 . . ?
C17 C18 H18B 109.7 . . ?
H18A C18 H18B 108.2 . . ?
N6 C26 C25 110.9(5) . . ?
N6 C26 H26A 109.5 . . ?
C25 C26 H26A 109.5 . . ?
N6 C26 H26B 109.5 . . ?
C25 C26 H26B 109.5 . . ?
H26A C26 H26B 108.0 . . ?
C30 C29 C27 119.0(5) . . ?
C30 C29 H29A 107.6 . . ?
C27 C29 H29A 107.6 . . ?
C30 C29 H29B 107.6 . . ?
C27 C29 H29B 107.6 . . ?
H29A C29 H29B 107.0 . . ?
C30 C32 H32A 109.5 . . ?
C30 C32 H32B 109.5 . . ?
H32A C32 H32B 109.5 . . ?
C30 C32 H32C 109.5 . . ?
H32A C32 H32C 109.5 . . ?
H32B C32 H32C 109.5 . . ?
C3 C5 C6 118.7(6) . . ?
C3 C5 H5A 107.6 . . ?
C6 C5 H5A 107.6 . . ?
C3 C5 H5B 107.6 . . ?
C6 C5 H5B 107.6 . . ?
H5A C5 H5B 107.1 . . ?
N2 C3 C5 109.9(6) . . ?
N2 C3 C4 113.2(5) . . ?
C5 C3 C4 106.7(6) . . ?
N2 C3 H3 109.0 . . ?
C5 C3 H3 109.0 . . ?
C4 C3 H3 109.0 . . ?
N1 C14 C15 107.5(5) . . ?
N1 C14 C16 112.6(6) . . ?
C15 C14 C16 106.5(5) . . ?
N1 C14 C13 110.3(5) . . ?
C15 C14 C13 112.0(6) . . ?
C16 C14 C13 107.9(5) . . ?
N3 C9 C10 111.8(5) . . ?
N3 C9 H9A 109.3 . . ?
C10 C9 H9A 109.3 . . ?
N3 C9 H9B 109.3 . . ?
C10 C9 H9B 109.3 . . ?
H9A C9 H9B 107.9 . . ?
N5 C22 C24 112.7(6) . . ?
N5 C22 C23 108.1(6) . . ?
C24 C22 C23 107.7(5) . . ?
N5 C22 C21 110.3(5) . . ?
C24 C22 C21 107.2(6) . . ?
C23 C22 C21 110.8(6) . . ?
N3 C6 C7 107.5(5) . . ?
N3 C6 C5 110.4(5) . . ?
C7 C6 C5 112.3(6) . . ?
N3 C6 C8 110.7(6) . . ?
C7 C6 C8 107.6(5) . . ?
C5 C6 C8 108.3(5) . . ?
C22 C23 H23A 109.5 . . ?
C22 C23 H23B 109.5 . . ?
H23A C23 H23B 109.5 . . ?
C22 C23 H23C 109.5 . . ?
H23A C23 H23C 109.5 . . ?
H23B C23 H23C 109.5 . . ?
C9 C10 N4 110.6(5) . . ?
C9 C10 H10A 109.5 . . ?
N4 C10 H10A 109.5 . . ?
C9 C10 H10B 109.5 . . ?
N4 C10 H10B 109.5 . . ?
H10A C10 H10B 108.1 . . ?
N1 C1 C2 110.4(5) . . ?
N1 C1 H1A 109.6 . . ?
C2 C1 H1A 109.6 . . ?
N1 C1 H1B 109.6 . . ?
C2 C1 H1B 109.6 . . ?
H1A C1 H1B 108.1 . . ?
N2 C2 C1 110.7(6) . . ?
N2 C2 H2A 109.5 . . ?
C1 C2 H2A 109.5 . . ?
N2 C2 H2B 109.5 . . ?
C1 C2 H2B 109.5 . . ?
H2A C2 H2B 108.1 . . ?
C19 C21 C22 118.9(6) . . ?
C19 C21 H21A 107.6 . . ?
C22 C21 H21A 107.6 . . ?
C19 C21 H21B 107.6 . . ?
C22 C21 H21B 107.6 . . ?
H21A C21 H21B 107.0 . . ?
C14 C15 H15A 109.5 . . ?
C14 C15 H15B 109.5 . . ?
H15A C15 H15B 109.5 . . ?
C14 C15 H15C 109.5 . . ?
H15A C15 H15C 109.5 . . ?
H15B C15 H15C 109.5 . . ?
C30 C31 H31A 109.5 . . ?
C30 C31 H31B 109.5 . . ?
H31A C31 H31B 109.5 . . ?
C30 C31 H31C 109.5 . . ?
H31A C31 H31C 109.5 . . ?
H31B C31 H31C 109.5 . . ?
C14 C13 C11 119.3(5) . . ?
C14 C13 H13A 107.5 . . ?
C11 C13 H13A 107.5 . . ?
C14 C13 H13B 107.5 . . ?
C11 C13 H13B 107.5 . . ?
H13A C13 H13B 107.0 . . ?
N13 C49 Ag1 176.3(6) . . ?
N5 C25 C26 110.8(6) . . ?
N5 C25 H25A 109.5 . . ?
C26 C25 H25A 109.5 . . ?
N5 C25 H25B 109.5 . . ?
C26 C25 H25B 109.5 . . ?
H25A C25 H25B 108.1 . . ?
N17 C53 Ag3 176.3(6) . . ?
N11 C46 C45 111.0(7) . . ?
N11 C46 C47 106.1(6) . . ?
C45 C46 C47 113.2(7) . . ?
N11 C46 C48 110.7(6) . . ?
C45 C46 C48 108.4(7) . . ?
C47 C46 C48 107.4(7) . . ?
N14 C50 Ag1 172.5(6) . . ?
C43 N10 C42 112.1(6) . . ?
C43 N10 Ni3 116.8(5) . . ?
C42 N10 Ni3 104.6(4) . . ?
C43 N10 H10C 107.6 . . ?
C42 N10 H10C 107.6 . . ?
Ni3 N10 H10C 107.6 . . ?
C27 C28 H28A 109.5 . . ?
C27 C28 H28B 109.5 . . ?
H28A C28 H28B 109.5 . . ?
C27 C28 H28C 109.5 . . ?
H28A C28 H28C 109.5 . . ?
H28B C28 H28C 109.5 . . ?
N12 C35 C36 113.8(6) . . ?
N12 C35 C37 112.4(5) . . ?
C36 C35 C37 108.9(5) . . ?
N12 C35 H35 107.1 . . ?
C36 C35 H35 107.1 . . ?
C37 C35 H35 107.1 . . ?
C19 C20 H20A 109.5 . . ?
C19 C20 H20B 109.5 . . ?
H20A C20 H20B 109.5 . . ?
C19 C20 H20C 109.5 . . ?
H20A C20 H20C 109.5 . . ?
H20B C20 H20C 109.5 . . ?
N18 C54 Ag3 174.1(6) . . ?
C33 C34 N12 109.5(5) . . ?
C33 C34 H34A 109.8 . . ?
N12 C34 H34A 109.8 . . ?
C33 C34 H34B 109.8 . . ?
N12 C34 H34B 109.8 . . ?
H34A C34 H34B 108.2 . . ?
N4 C11 C12 111.9(6) . . ?
N4 C11 C13 109.9(6) . . ?
C12 C11 C13 107.3(6) . . ?
N4 C11 H11 109.2 . . ?
C12 C11 H11 109.2 . . ?
C13 C11 H11 109.2 . . ?
C38 C37 C35 119.1(6) . . ?
C38 C37 H37A 107.5 . . ?
C35 C37 H37A 107.5 . . ?
C38 C37 H37B 107.5 . . ?
C35 C37 H37B 107.5 . . ?
H37A C37 H37B 107.0 . . ?
N16 C52 Ag2 179.6(6) . . ?
C22 C24 H24A 109.5 . . ?
C22 C24 H24B 109.5 . . ?
H24A C24 H24B 109.5 . . ?
C22 C24 H24C 109.5 . . ?
H24A C24 H24C 109.5 . . ?
H24B C24 H24C 109.5 . . ?
N9 C38 C40 112.1(6) . . ?
N9 C38 C39 107.5(5) . . ?
C40 C38 C39 108.4(6) . . ?
N9 C38 C37 110.8(6) . . ?
C40 C38 C37 106.6(6) . . ?
C39 C38 C37 111.4(6) . . ?
C14 C16 H16A 109.5 . . ?
C14 C16 H16B 109.5 . . ?
H16A C16 H16B 109.5 . . ?
C14 C16 H16C 109.5 . . ?
H16A C16 H16C 109.5 . . ?
H16B C16 H16C 109.5 . . ?
C3 C4 H4A 109.5 . . ?
C3 C4 H4B 109.5 . . ?
H4A C4 H4B 109.5 . . ?
C3 C4 H4C 109.5 . . ?
H4A C4 H4C 109.5 . . ?
H4B C4 H4C 109.5 . . ?
C6 C8 H8A 109.5 . . ?
C6 C8 H8B 109.5 . . ?
H8A C8 H8B 109.5 . . ?
C6 C8 H8C 109.5 . . ?
H8A C8 H8C 109.5 . . ?
H8B C8 H8C 109.5 . . ?
C41 C42 N10 109.4(6) . . ?
C41 C42 H42A 109.8 . . ?
N10 C42 H42A 109.8 . . ?
C41 C42 H42B 109.8 . . ?
N10 C42 H42B 109.8 . . ?
H42A C42 H42B 108.2 . . ?
C34 C33 N11 110.3(6) . . ?
C34 C33 H33A 109.6 . . ?
N11 C33 H33A 109.6 . . ?
C34 C33 H33B 109.6 . . ?
N11 C33 H33B 109.6 . . ?
H33A C33 H33B 108.1 . . ?
C6 C7 H7A 109.5 . . ?
C6 C7 H7B 109.5 . . ?
H7A C7 H7B 109.5 . . ?
C6 C7 H7C 109.5 . . ?
H7A C7 H7C 109.5 . . ?
H7B C7 H7C 109.5 . . ?
C38 C39 H39A 109.5 . . ?
C38 C39 H39B 109.5 . . ?
H39A C39 H39B 109.5 . . ?
C38 C39 H39C 109.5 . . ?
H39A C39 H39C 109.5 . . ?
H39B C39 H39C 109.5 . . ?
N9 C41 C42 111.1(6) . . ?
N9 C41 H41A 109.4 . . ?
C42 C41 H41A 109.4 . . ?
N9 C41 H41B 109.4 . . ?
C42 C41 H41B 109.4 . . ?
H41A C41 H41B 108.0 . . ?
N10 C43 C44 115.3(8) . . ?
N10 C43 C45 111.3(6) . . ?
C44 C43 C45 109.8(7) . . ?
N10 C43 H43 106.7 . . ?
C44 C43 H43 106.7 . . ?
C45 C43 H43 106.7 . . ?
C38 C40 H40A 109.5 . . ?
C38 C40 H40B 109.5 . . ?
H40A C40 H40B 109.5 . . ?
C38 C40 H40C 109.5 . . ?
H40A C40 H40C 109.5 . . ?
H40B C40 H40C 109.5 . . ?
C11 C12 H12A 109.5 . . ?
C11 C12 H12B 109.5 . . ?
H12A C12 H12B 109.5 . . ?
C11 C12 H12C 109.5 . . ?
H12A C12 H12C 109.5 . . ?
H12B C12 H12C 109.5 . . ?
C46 C48 H48A 109.5 . . ?
C46 C48 H48B 109.5 . . ?
H48A C48 H48B 109.5 . . ?
C46 C48 H48C 109.5 . . ?
H48A C48 H48C 109.5 . . ?
H48B C48 H48C 109.5 . . ?
C46 C47 H47A 109.5 . . ?
C46 C47 H47B 109.5 . . ?
H47A C47 H47B 109.5 . . ?
C46 C47 H47C 109.5 . . ?
H47A C47 H47C 109.5 . . ?
H47B C47 H47C 109.5 . . ?
C43 C44 H44A 109.5 . . ?
C43 C44 H44B 109.5 . . ?
H44A C44 H44B 109.5 . . ?
C43 C44 H44C 109.5 . . ?
H44A C44 H44C 109.5 . . ?
H44B C44 H44C 109.5 . . ?
C46 C45 C43 120.0(8) . . ?
C46 C45 H45A 107.3 . . ?
C43 C45 H45A 107.3 . . ?
C46 C45 H45B 107.3 . . ?
C43 C45 H45B 107.3 . . ?
H45A C45 H45B 106.9 . . ?
N20 C57 C58 177.3(13) . . ?
O7 Cl2 O5 112.7(8) . . ?
O7 Cl2 O6 110.2(8) . . ?
O5 Cl2 O6 108.8(8) . . ?
O7 Cl2 O8 110.7(8) . . ?
O5 Cl2 O8 109.2(8) . . ?
O6 Cl2 O8 104.9(7) . . ?
O8' Cl2' O6' 110.5(6) . . ?
O8' Cl2' O7' 113.7(6) . . ?
O6' Cl2' O7' 108.8(6) . . ?
O8' Cl2' O5' 108.2(5) . . ?
O6' Cl2' O5' 108.1(5) . . ?
O7' Cl2' O5' 107.4(6) . . ?
N21 C59 C60 173(3) . . ?
N21' C59' C60' 172(5) . . ?
N19 C55 C56 176.3(12) . . ?
N19' C55' C56' 160(4) . . ?
C55' N19' C55' 180(3) 2_756 . ?

loop_
_geom_bond_atom_site_label_1
_geom_bond_atom_site_label_2
_geom_bond_distance
_geom_bond_site_symmetry_2
_geom_bond_publ_flag
Cl1B O2B 1.439(10) . ?
Cl1B O4B 1.443(10) . ?
Cl1B O3B 1.448(10) . ?
Cl1B O1B 1.454(10) . ?
Cl1 O1 1.456(8) . ?
Cl1 O2 1.530(8) . ?
Cl1 O4 1.530(9) . ?
Cl1 O3 1.541(8) . ?
Cl1' O4' 1.494(9) . ?
Cl1' O1' 1.502(8) . ?
Cl1' O2' 1.520(8) . ?
Cl1' O3' 1.530(8) . ?
Cl1A O4A 1.386(7) . ?
Cl1A O1A 1.442(7) . ?
Cl1A O2A 1.455(7) . ?
Cl1A O3A 1.477(7) . ?
Ag3 C53 2.045(7) . ?
Ag3 C54 2.052(7) . ?
Ni3 N16 2.045(5) . ?
Ni3 N17 2.060(5) . ?
Ni3 N12 2.122(5) . ?
Ni3 N10 2.124(6) . ?
Ni3 N11 2.156(5) . ?
Ni3 N9 2.168(5) . ?
Ag2 C51 2.028(7) . ?
Ag2 C52 2.043(7) . ?
Ag1 C50 2.053(7) . ?
Ag1 C49 2.053(6) . ?
Ni2 N14 2.079(5) . ?
Ni2 N15 2.080(5) . ?
Ni2 N6 2.109(5) . ?
Ni2 N8 2.121(4) . ?
Ni2 N5 2.157(5) . ?
Ni2 N7 2.160(5) . ?
Ni1 N13 2.062(5) . ?
Ni1 N18 2.077(6) . ?
Ni1 N2 2.116(5) . ?
Ni1 N4 2.119(5) . ?
Ni1 N1 2.163(4) . ?
Ni1 N3 2.179(5) . ?
N8 C18 1.473(8) . ?
N8 C19 1.496(7) . ?
N8 H8D 0.9300 . ?
N3 C9 1.470(9) . ?
N3 C6 1.487(8) . ?
N3 H3A 0.9300 . ?
N2 C2 1.452(8) . ?
N2 C3 1.494(8) . ?
N2 H2C 0.9300 . ?
N4 C11 1.476(9) . ?
N4 C10 1.493(8) . ?
N4 H4D 0.9300 . ?
Cl3 O10 1.391(6) . ?
Cl3 O11 1.409(8) . ?
Cl3 O12 1.414(7) . ?
Cl3 O9 1.444(9) . ?
N16 C52 1.142(8) . ?
N17 C53 1.139(8) . ?
N6 C26 1.471(8) . ?
N6 C27 1.488(7) . ?
N6 H6A 0.9300 . ?
N5 C22 1.475(8) . ?
N5 C25 1.496(8) . ?
N5 H5C 0.9300 . ?
N7 C17 1.496(8) . ?
N7 C30 1.502(8) . ?
N7 H7D 0.9300 . ?
N1 C1 1.466(8) . ?
N1 C14 1.500(8) . ?
N1 H1C 0.9300 . ?
N14 C50 1.133(8) . ?
N11 C33 1.498(8) . ?
N11 C46 1.499(9) . ?
N11 H11A 0.9300 . ?
N13 C49 1.140(7) . ?
N18 C54 1.110(8) . ?
N15 C51 1.156(8) . ?
C27 C28 1.527(9) . ?
C27 C29 1.549(9) . ?
C27 H27 1.0000 . ?
C17 C18 1.487(9) . ?
C17 H17A 0.9900 . ?
C17 H17B 0.9900 . ?
N9 C41 1.452(9) . ?
N9 C38 1.507(9) . ?
N9 H9C 0.9300 . ?
C36 C35 1.533(9) . ?
C36 H36A 0.9800 . ?
C36 H36B 0.9800 . ?
C36 H36C 0.9800 . ?
N12 C35 1.476(9) . ?
N12 C34 1.495(7) . ?
N12 H12D 0.9300 . ?
C30 C31 1.521(9) . ?
C30 C29 1.530(9) . ?
C30 C32 1.536(9) . ?
C19 C21 1.527(9) . ?
C19 C20 1.538(9) . ?
C19 H19 1.0000 . ?
C18 H18A 0.9900 . ?
C18 H18B 0.9900 . ?
C26 C25 1.510(9) . ?
C26 H26A 0.9900 . ?
C26 H26B 0.9900 . ?
C29 H29A 0.9900 . ?
C29 H29B 0.9900 . ?
C32 H32A 0.9800 . ?
C32 H32B 0.9800 . ?
C32 H32C 0.9800 . ?
C5 C3 1.516(10) . ?
C5 C6 1.537(9) . ?
C5 H5A 0.9900 . ?
C5 H5B 0.9900 . ?
C3 C4 1.547(10) . ?
C3 H3 1.0000 . ?
C14 C15 1.516(9) . ?
C14 C16 1.518(9) . ?
C14 C13 1.537(10) . ?
C9 C10 1.484(9) . ?
C9 H9A 0.9900 . ?
C9 H9B 0.9900 . ?
C22 C24 1.513(10) . ?
C22 C23 1.536(9) . ?
C22 C21 1.547(9) . ?
C6 C7 1.511(10) . ?
C6 C8 1.552(10) . ?
C23 H23A 0.9800 . ?
C23 H23B 0.9800 . ?
C23 H23C 0.9800 . ?
C10 H10A 0.9900 . ?
C10 H10B 0.9900 . ?
C1 C2 1.508(9) . ?
C1 H1A 0.9900 . ?
C1 H1B 0.9900 . ?
C2 H2A 0.9900 . ?
C2 H2B 0.9900 . ?
C21 H21A 0.9900 . ?
C21 H21B 0.9900 . ?
C15 H15A 0.9800 . ?
C15 H15B 0.9800 . ?
C15 H15C 0.9800 . ?
C31 H31A 0.9800 . ?
C31 H31B 0.9800 . ?
C31 H31C 0.9800 . ?
C13 C11 1.540(10) . ?
C13 H13A 0.9900 . ?
C13 H13B 0.9900 . ?
C25 H25A 0.9900 . ?
C25 H25B 0.9900 . ?
C46 C45 1.516(13) . ?
C46 C47 1.527(12) . ?
C46 C48 1.552(11) . ?
N10 C43 1.396(10) . ?
N10 C42 1.515(9) . ?
N10 H10C 0.9300 . ?
C28 H28A 0.9800 . ?
C28 H28B 0.9800 . ?
C28 H28C 0.9800 . ?
C35 C37 1.543(9) . ?
C35 H35 1.0000 . ?
C20 H20A 0.9800 . ?
C20 H20B 0.9800 . ?
C20 H20C 0.9800 . ?
C34 C33 1.472(10) . ?
C34 H34A 0.9900 . ?
C34 H34B 0.9900 . ?
C11 C12 1.512(12) . ?
C11 H11 1.0000 . ?
C37 C38 1.543(9) . ?
C37 H37A 0.9900 . ?
C37 H37B 0.9900 . ?
C24 H24A 0.9800 . ?
C24 H24B 0.9800 . ?
C24 H24C 0.9800 . ?
C38 C40 1.508(9) . ?
C38 C39 1.524(11) . ?
C16 H16A 0.9800 . ?
C16 H16B 0.9800 . ?
C16 H16C 0.9800 . ?
C4 H4A 0.9800 . ?
C4 H4B 0.9800 . ?
C4 H4C 0.9800 . ?
C8 H8A 0.9800 . ?
C8 H8B 0.9800 . ?
C8 H8C 0.9800 . ?
C42 C41 1.489(11) . ?
C42 H42A 0.9900 . ?
C42 H42B 0.9900 . ?
C33 H33A 0.9900 . ?
C33 H33B 0.9900 . ?
C7 H7A 0.9800 . ?
C7 H7B 0.9800 . ?
C7 H7C 0.9800 . ?
C39 H39A 0.9800 . ?
C39 H39B 0.9800 . ?
C39 H39C 0.9800 . ?
C41 H41A 0.9900 . ?
C41 H41B 0.9900 . ?
C43 C44 1.531(13) . ?
C43 C45 1.560(11) . ?
C43 H43 1.0000 . ?
C40 H40A 0.9800 . ?
C40 H40B 0.9800 . ?
C40 H40C 0.9800 . ?
C12 H12A 0.9800 . ?
C12 H12B 0.9800 . ?
C12 H12C 0.9800 . ?
C48 H48A 0.9800 . ?
C48 H48B 0.9800 . ?
C48 H48C 0.9800 . ?
C47 H47A 0.9800 . ?
C47 H47B 0.9800 . ?
C47 H47C 0.9800 . ?
C44 H44A 0.9800 . ?
C44 H44B 0.9800 . ?
C44 H44C 0.9800 . ?
C45 H45A 0.9900 . ?
C45 H45B 0.9900 . ?
C57 N20 1.106(13) . ?
C57 C58 1.409(16) . ?
Cl2 O7 1.411(9) . ?
Cl2 O5 1.424(8) . ?
Cl2 O6 1.462(9) . ?
Cl2 O8 1.470(8) . ?
Cl2' O8' 1.421(7) . ?
Cl2' O6' 1.438(6) . ?
Cl2' O7' 1.439(7) . ?
Cl2' O5' 1.464(6) . ?
N21 C59 1.103(9) . ?
C59 C60 1.484(9) . ?
N21' C59' 1.109(9) . ?
C60' C59' 1.488(9) . ?
C56 C55 1.500(8) . ?
C55 N19 1.100(7) . ?
C56' C55' 1.501(10) . ?
C55' N19' 1.118(10) . ?
N19' C55' 1.118(10) 2_756 ?

loop_
_geom_torsion_atom_site_label_1
_geom_torsion_atom_site_label_2
_geom_torsion_atom_site_label_3
_geom_torsion_atom_site_label_4
_geom_torsion
_geom_torsion_site_symmetry_1
_geom_torsion_site_symmetry_2
_geom_torsion_site_symmetry_3
_geom_torsion_site_symmetry_4
_geom_torsion_publ_flag
N14 Ni2 N8 C18 121.3(11) . . . . ?
N15 Ni2 N8 C18 67.7(4) . . . . ?
N6 Ni2 N8 C18 -104.1(4) . . . . ?
N5 Ni2 N8 C18 170.9(4) . . . . ?
N7 Ni2 N8 C18 -16.9(4) . . . . ?
N14 Ni2 N8 C19 -3.0(14) . . . . ?
N15 Ni2 N8 C19 -56.6(4) . . . . ?
N6 Ni2 N8 C19 131.6(4) . . . . ?
N5 Ni2 N8 C19 46.6(4) . . . . ?
N7 Ni2 N8 C19 -141.2(4) . . . . ?
N13 Ni1 N3 C9 -96.9(4) . . . . ?
N18 Ni1 N3 C9 179.5(4) . . . . ?
N2 Ni1 N3 C9 91.8(4) . . . . ?
N4 Ni1 N3 C9 -8.4(4) . . . . ?
N1 Ni1 N3 C9 40.5(13) . . . . ?
N13 Ni1 N3 C6 132.5(4) . . . . ?
N18 Ni1 N3 C6 48.9(4) . . . . ?
N2 Ni1 N3 C6 -38.8(4) . . . . ?
N4 Ni1 N3 C6 -139.0(4) . . . . ?
N1 Ni1 N3 C6 -90.1(12) . . . . ?
N13 Ni1 N2 C2 108.1(11) . . . . ?
N18 Ni1 N2 C2 67.0(4) . . . . ?
N4 Ni1 N2 C2 -106.3(4) . . . . ?
N1 Ni1 N2 C2 -18.7(4) . . . . ?
N3 Ni1 N2 C2 169.3(4) . . . . ?
N13 Ni1 N2 C3 -16.5(14) . . . . ?
N18 Ni1 N2 C3 -57.6(5) . . . . ?
N4 Ni1 N2 C3 129.1(4) . . . . ?
N1 Ni1 N2 C3 -143.4(5) . . . . ?
N3 Ni1 N2 C3 44.7(5) . . . . ?
N13 Ni1 N4 C11 -55.9(5) . . . . ?
N18 Ni1 N4 C11 -9.9(14) . . . . ?
N2 Ni1 N4 C11 129.7(5) . . . . ?
N1 Ni1 N4 C11 46.1(5) . . . . ?
N3 Ni1 N4 C11 -141.7(5) . . . . ?
N13 Ni1 N4 C10 66.2(4) . . . . ?
N18 Ni1 N4 C10 112.2(11) . . . . ?
N2 Ni1 N4 C10 -108.2(4) . . . . ?
N1 Ni1 N4 C10 168.2(4) . . . . ?
N3 Ni1 N4 C10 -19.6(4) . . . . ?
N17 Ni3 N16 C52 -76(5) . . . . ?
N12 Ni3 N16 C52 113(5) . . . . ?
N10 Ni3 N16 C52 -22(5) . . . . ?
N11 Ni3 N16 C52 28(5) . . . . ?
N9 Ni3 N16 C52 -160(5) . . . . ?
N16 Ni3 N17 C53 -38.6(16) . . . . ?
N12 Ni3 N17 C53 11(2) . . . . ?
N10 Ni3 N17 C53 149.0(16) . . . . ?
N11 Ni3 N17 C53 -122.8(16) . . . . ?
N9 Ni3 N17 C53 65.2(16) . . . . ?
N14 Ni2 N6 C26 67.5(4) . . . . ?
N15 Ni2 N6 C26 120.8(9) . . . . ?
N8 Ni2 N6 C26 -105.3(4) . . . . ?
N5 Ni2 N6 C26 -17.3(4) . . . . ?
N7 Ni2 N6 C26 171.0(4) . . . . ?
N14 Ni2 N6 C27 -56.5(4) . . . . ?
N15 Ni2 N6 C27 -3.2(11) . . . . ?
N8 Ni2 N6 C27 130.7(4) . . . . ?
N5 Ni2 N6 C27 -141.3(4) . . . . ?
N7 Ni2 N6 C27 47.0(4) . . . . ?
N14 Ni2 N5 C22 130.7(5) . . . . ?
N15 Ni2 N5 C22 46.7(5) . . . . ?
N6 Ni2 N5 C22 -141.1(5) . . . . ?
N8 Ni2 N5 C22 -41.6(5) . . . . ?
N7 Ni2 N5 C22 -89.1(11) . . . . ?
N14 Ni2 N5 C25 -98.9(4) . . . . ?
N15 Ni2 N5 C25 177.2(4) . . . . ?
N6 Ni2 N5 C25 -10.6(4) . . . . ?
N8 Ni2 N5 C25 88.8(4) . . . . ?
N7 Ni2 N5 C25 41.3(12) . . . . ?
N14 Ni2 N7 C17 174.8(4) . . . . ?
N15 Ni2 N7 C17 -101.3(4) . . . . ?
N6 Ni2 N7 C17 87.5(4) . . . . ?
N8 Ni2 N7 C17 -12.1(4) . . . . ?
N5 Ni2 N7 C17 35.8(11) . . . . ?
N14 Ni2 N7 C30 44.3(4) . . . . ?
N15 Ni2 N7 C30 128.2(4) . . . . ?
N6 Ni2 N7 C30 -43.0(4) . . . . ?
N8 Ni2 N7 C30 -142.6(4) . . . . ?
N5 Ni2 N7 C30 -94.7(10) . . . . ?
N13 Ni1 N1 C1 178.1(4) . . . . ?
N18 Ni1 N1 C1 -98.4(4) . . . . ?
N2 Ni1 N1 C1 -10.0(4) . . . . ?
N4 Ni1 N1 C1 90.3(4) . . . . ?
N3 Ni1 N1 C1 41.7(13) . . . . ?
N13 Ni1 N1 C14 48.4(4) . . . . ?
N18 Ni1 N1 C14 132.0(4) . . . . ?
N2 Ni1 N1 C14 -139.7(4) . . . . ?
N4 Ni1 N1 C14 -39.4(4) . . . . ?
N3 Ni1 N1 C14 -88.0(12) . . . . ?
N15 Ni2 N14 C50 61.2(18) . . . . ?
N6 Ni2 N14 C50 -128.0(18) . . . . ?
N8 Ni2 N14 C50 7(3) . . . . ?
N5 Ni2 N14 C50 -42.6(18) . . . . ?
N7 Ni2 N14 C50 144.3(17) . . . . ?
N16 Ni3 N11 C33 100.3(4) . . . . ?
N17 Ni3 N11 C33 -174.9(4) . . . . ?
N12 Ni3 N11 C33 13.2(4) . . . . ?
N10 Ni3 N11 C33 -86.9(4) . . . . ?
N9 Ni3 N11 C33 -36.6(11) . . . . ?
N16 Ni3 N11 C46 -132.4(5) . . . . ?
N17 Ni3 N11 C46 -47.6(6) . . . . ?
N12 Ni3 N11 C46 140.6(6) . . . . ?
N10 Ni3 N11 C46 40.4(6) . . . . ?
N9 Ni3 N11 C46 90.7(10) . . . . ?
N18 Ni1 N13 C49 50.9(18) . . . . ?
N2 Ni1 N13 C49 10(3) . . . . ?
N4 Ni1 N13 C49 -136.5(18) . . . . ?
N1 Ni1 N13 C49 135.3(18) . . . . ?
N3 Ni1 N13 C49 -51.9(18) . . . . ?
N13 Ni1 N18 C54 60.3(16) . . . . ?
N2 Ni1 N18 C54 -126.3(16) . . . . ?
N4 Ni1 N18 C54 14(2) . . . . ?
N1 Ni1 N18 C54 -42.2(16) . . . . ?
N3 Ni1 N18 C54 144.6(16) . . . . ?
N14 Ni2 N15 C51 43.7(13) . . . . ?
N6 Ni2 N15 C51 -9.8(19) . . . . ?
N8 Ni2 N15 C51 -144.4(13) . . . . ?
N5 Ni2 N15 C51 127.1(12) . . . . ?
N7 Ni2 N15 C51 -60.2(13) . . . . ?
C26 N6 C27 C28 53.6(7) . . . . ?
Ni2 N6 C27 C28 173.9(4) . . . . ?
C26 N6 C27 C29 175.2(5) . . . . ?
Ni2 N6 C27 C29 -64.5(5) . . . . ?
Ni2 N15 C51 Ag2 -34(5) . . . . ?
C52 Ag2 C51 N15 -86(4) . . . . ?
C30 N7 C17 C18 174.7(5) . . . . ?
Ni2 N7 C17 C18 40.0(6) . . . . ?
N16 Ni3 N9 C41 -174.7(4) . . . . ?
N17 Ni3 N9 C41 100.4(4) . . . . ?
N12 Ni3 N9 C41 -88.7(4) . . . . ?
N10 Ni3 N9 C41 11.6(4) . . . . ?
N11 Ni3 N9 C41 -39.2(11) . . . . ?
N16 Ni3 N9 C38 -43.4(5) . . . . ?
N17 Ni3 N9 C38 -128.3(5) . . . . ?
N12 Ni3 N9 C38 42.6(5) . . . . ?
N10 Ni3 N9 C38 142.9(5) . . . . ?
N11 Ni3 N9 C38 92.1(10) . . . . ?
N16 Ni3 N12 C35 55.8(4) . . . . ?
N17 Ni3 N12 C35 6.6(12) . . . . ?
N10 Ni3 N12 C35 -130.9(4) . . . . ?
N11 Ni3 N12 C35 141.4(4) . . . . ?
N9 Ni3 N12 C35 -47.8(4) . . . . ?
N16 Ni3 N12 C34 -69.5(4) . . . . ?
N17 Ni3 N12 C34 -118.7(10) . . . . ?
N10 Ni3 N12 C34 103.8(4) . . . . ?
N11 Ni3 N12 C34 16.1(4) . . . . ?
N9 Ni3 N12 C34 -173.1(4) . . . . ?
C17 N7 C30 C31 164.1(5) . . . . ?
Ni2 N7 C30 C31 -69.9(6) . . . . ?
C17 N7 C30 C29 -73.4(6) . . . . ?
Ni2 N7 C30 C29 52.6(6) . . . . ?
C17 N7 C30 C32 46.1(7) . . . . ?
Ni2 N7 C30 C32 172.1(4) . . . . ?
C18 N8 C19 C21 174.2(5) . . . . ?
Ni2 N8 C19 C21 -65.7(6) . . . . ?
C18 N8 C19 C20 50.7(7) . . . . ?
Ni2 N8 C19 C20 170.9(5) . . . . ?
C19 N8 C18 C17 170.1(5) . . . . ?
Ni2 N8 C18 C17 44.5(5) . . . . ?
N7 C17 C18 N8 -59.6(7) . . . . ?
C27 N6 C26 C25 170.0(5) . . . . ?
Ni2 N6 C26 C25 43.3(6) . . . . ?
N7 C30 C29 C27 -61.8(7) . . . . ?
C31 C30 C29 C27 57.9(7) . . . . ?
C32 C30 C29 C27 176.5(5) . . . . ?
N6 C27 C29 C30 70.3(7) . . . . ?
C28 C27 C29 C30 -164.7(5) . . . . ?
C2 N2 C3 C5 174.6(5) . . . . ?
Ni1 N2 C3 C5 -65.1(6) . . . . ?
C2 N2 C3 C4 55.4(8) . . . . ?
Ni1 N2 C3 C4 175.7(5) . . . . ?
C6 C5 C3 N2 74.6(7) . . . . ?
C6 C5 C3 C4 -162.3(6) . . . . ?
C1 N1 C14 C15 160.5(6) . . . . ?
Ni1 N1 C14 C15 -73.3(6) . . . . ?
C1 N1 C14 C16 43.5(7) . . . . ?
Ni1 N1 C14 C16 169.7(4) . . . . ?
C1 N1 C14 C13 -77.1(6) . . . . ?
Ni1 N1 C14 C13 49.0(6) . . . . ?
C6 N3 C9 C10 170.4(5) . . . . ?
Ni1 N3 C9 C10 36.5(6) . . . . ?
C25 N5 C22 C24 44.2(7) . . . . ?
Ni2 N5 C22 C24 170.3(4) . . . . ?
C25 N5 C22 C23 163.2(5) . . . . ?
Ni2 N5 C22 C23 -70.8(6) . . . . ?
C25 N5 C22 C21 -75.6(7) . . . . ?
Ni2 N5 C22 C21 50.5(7) . . . . ?
C9 N3 C6 C7 160.9(5) . . . . ?
Ni1 N3 C6 C7 -73.4(5) . . . . ?
C9 N3 C6 C5 -76.3(7) . . . . ?
Ni1 N3 C6 C5 49.4(7) . . . . ?
C9 N3 C6 C8 43.7(7) . . . . ?
Ni1 N3 C6 C8 169.4(4) . . . . ?
C3 C5 C6 N3 -64.8(8) . . . . ?
C3 C5 C6 C7 55.2(8) . . . . ?
C3 C5 C6 C8 173.9(6) . . . . ?
N3 C9 C10 N4 -58.9(7) . . . . ?
C11 N4 C10 C9 171.5(5) . . . . ?
Ni1 N4 C10 C9 45.8(6) . . . . ?
C14 N1 C1 C2 171.8(5) . . . . ?
Ni1 N1 C1 C2 37.0(6) . . . . ?
C3 N2 C2 C1 171.1(5) . . . . ?
Ni1 N2 C2 C1 45.0(6) . . . . ?
N1 C1 C2 N2 -58.3(7) . . . . ?
N8 C19 C21 C22 72.0(7) . . . . ?
C20 C19 C21 C22 -163.1(6) . . . . ?
N5 C22 C21 C19 -61.8(8) . . . . ?
C24 C22 C21 C19 175.1(6) . . . . ?
C23 C22 C21 C19 57.8(7) . . . . ?
N1 C14 C13 C11 -61.6(8) . . . . ?
C15 C14 C13 C11 58.1(8) . . . . ?
C16 C14 C13 C11 175.0(6) . . . . ?
Ni1 N13 C49 Ag1 -19(11) . . . . ?
C50 Ag1 C49 N13 -7(12) . . . . ?
C22 N5 C25 C26 172.0(5) . . . . ?
Ni2 N5 C25 C26 37.1(6) . . . . ?
N6 C26 C25 N5 -57.1(7) . . . . ?
Ni3 N17 C53 Ag3 49(9) . . . . ?
C54 Ag3 C53 N17 30(10) . . . . ?
C33 N11 C46 C45 73.0(7) . . . . ?
Ni3 N11 C46 C45 -49.7(8) . . . . ?
C33 N11 C46 C47 -163.6(6) . . . . ?
Ni3 N11 C46 C47 73.6(7) . . . . ?
C33 N11 C46 C48 -47.4(9) . . . . ?
Ni3 N11 C46 C48 -170.1(6) . . . . ?
Ni2 N14 C50 Ag1 14(7) . . . . ?
C49 Ag1 C50 N14 -144(4) . . . . ?
N16 Ni3 N10 C43 2.3(15) . . . . ?
N17 Ni3 N10 C43 55.8(5) . . . . ?
N12 Ni3 N10 C43 -131.8(5) . . . . ?
N11 Ni3 N10 C43 -47.7(5) . . . . ?
N9 Ni3 N10 C43 141.7(5) . . . . ?
N16 Ni3 N10 C42 -122.3(12) . . . . ?
N17 Ni3 N10 C42 -68.7(5) . . . . ?
N12 Ni3 N10 C42 103.7(5) . . . . ?
N11 Ni3 N10 C42 -172.2(5) . . . . ?
N9 Ni3 N10 C42 17.1(5) . . . . ?
C34 N12 C35 C36 -49.5(7) . . . . ?
Ni3 N12 C35 C36 -169.9(4) . . . . ?
C34 N12 C35 C37 -173.8(6) . . . . ?
Ni3 N12 C35 C37 65.7(6) . . . . ?
Ni1 N18 C54 Ag3 -6(7) . . . . ?
C53 Ag3 C54 N18 -99(6) . . . . ?
C35 N12 C34 C33 -171.3(6) . . . . ?
Ni3 N12 C34 C33 -44.6(6) . . . . ?
C10 N4 C11 C12 57.6(8) . . . . ?
Ni1 N4 C11 C12 175.7(6) . . . . ?
C10 N4 C11 C13 176.8(5) . . . . ?
Ni1 N4 C11 C13 -65.2(6) . . . . ?
C14 C13 C11 N4 72.0(8) . . . . ?
C14 C13 C11 C12 -166.1(7) . . . . ?
N12 C35 C37 C38 -68.3(9) . . . . ?
C36 C35 C37 C38 164.6(7) . . . . ?
Ni3 N16 C52 Ag2 -97(100) . . . . ?
C51 Ag2 C52 N16 -112(100) . . . . ?
C41 N9 C38 C40 -41.3(8) . . . . ?
Ni3 N9 C38 C40 -169.2(5) . . . . ?
C41 N9 C38 C39 -160.4(6) . . . . ?
Ni3 N9 C38 C39 71.7(6) . . . . ?
C41 N9 C38 C37 77.7(7) . . . . ?
Ni3 N9 C38 C37 -50.2(7) . . . . ?
C35 C37 C38 N9 57.5(9) . . . . ?
C35 C37 C38 C40 179.8(7) . . . . ?
C35 C37 C38 C39 -62.1(9) . . . . ?
C43 N10 C42 C41 -171.1(7) . . . . ?
Ni3 N10 C42 C41 -43.6(7) . . . . ?
N12 C34 C33 N11 61.4(7) . . . . ?
C46 N11 C33 C34 -174.0(5) . . . . ?
Ni3 N11 C33 C34 -42.3(6) . . . . ?
C38 N9 C41 C42 -175.9(5) . . . . ?
Ni3 N9 C41 C42 -39.8(6) . . . . ?
N10 C42 C41 N9 58.7(8) . . . . ?
C42 N10 C43 C44 -49.1(10) . . . . ?
Ni3 N10 C43 C44 -169.7(6) . . . . ?
C42 N10 C43 C45 -174.9(7) . . . . ?
Ni3 N10 C43 C45 64.5(8) . . . . ?
N11 C46 C45 C43 59.5(10) . . . . ?
C47 C46 C45 C43 -59.7(10) . . . . ?
C48 C46 C45 C43 -178.7(8) . . . . ?
N10 C43 C45 C46 -69.4(11) . . . . ?
C44 C43 C45 C46 161.8(9) . . . . ?
C56' C55' N19' C55' 159(100) . . . 2_756 ?
